data_7109855
loop_
_publ_author_name
'Jun Zhang'
'Shangfei Song'
'Xiao Wang'
'Jiajun Jiao'
'Min Shi'

_publ_section_title
;
 Ruthenium-catalyzed olefin metathesis accelerated by the steric effect of
 the backbone substituent in cyclic (alkyl)(amino) carbenes
;
_journal_name_full Chem.Commun.
_journal_page_first 9491
_journal_paper_doi 10.1039/c3cc45823g
_journal_volume 49
_journal_year 2013
_chemical_formula_sum 'C34 H49 Cl2 N O Ru'
_chemical_formula_weight 659.71
_chemical_name_systematic
; 
 ? 
;
_space_group_IT_number 19
_symmetry_cell_setting orthorhombic
_symmetry_space_group_name_Hall 'P 2ac 2ab'
_symmetry_space_group_name_H-M 'P 21 21 21'
_atom_sites_solution_hydrogens geom
_atom_sites_solution_primary direct
_atom_sites_solution_secondary difmap
_audit_creation_method SHELXL-97
_cell_angle_alpha 90.00
_cell_angle_beta 90.00
_cell_angle_gamma 90.00
_cell_formula_units_Z 4
_cell_length_a 10.914(4)
_cell_length_b 11.526(4)
_cell_length_c 26.138(9)
_cell_measurement_reflns_used 993
_cell_measurement_temperature 293(2)
_cell_measurement_theta_max 27.398
_cell_measurement_theta_min 2.432
_cell_volume 3288(2)
_computing_cell_refinement 'Bruker SMART'
_computing_data_collection 'Bruker SMART'
_computing_data_reduction 'Bruker SHELXTL'
_computing_molecular_graphics 'Bruker SHELXTL'
_computing_publication_material 'Bruker SHELXTL'
_computing_structure_refinement 'SHELXL-97 (Sheldrick, 1997)'
_computing_structure_solution 'SHELXS-97 (Sheldrick, 1990)'
_diffrn_ambient_temperature 293(2)
_diffrn_measured_fraction_theta_full 0.982
_diffrn_measured_fraction_theta_max 0.982
_diffrn_measurement_device_type 'CCD area detector'
_diffrn_measurement_method 'phi and omega scans'
_diffrn_radiation_monochromator graphite
_diffrn_radiation_source 'fine-focus sealed tube'
_diffrn_radiation_type MoK\a
_diffrn_radiation_wavelength 0.71073
_diffrn_reflns_av_R_equivalents 0.0272
_diffrn_reflns_av_sigmaI/netI 0.0311
_diffrn_reflns_limit_h_max 13
_diffrn_reflns_limit_h_min -13
_diffrn_reflns_limit_k_max 14
_diffrn_reflns_limit_k_min -11
_diffrn_reflns_limit_l_max 33
_diffrn_reflns_limit_l_min -30
_diffrn_reflns_number 15624
_diffrn_reflns_theta_full 27.01
_diffrn_reflns_theta_max 27.01
_diffrn_reflns_theta_min 1.56
_diffrn_standards_decay_% 3.40
_exptl_absorpt_coefficient_mu 0.665
_exptl_absorpt_correction_T_max 0.9244
_exptl_absorpt_correction_T_min 0.8784
_exptl_absorpt_correction_type multi-scan
_exptl_absorpt_process_details sadabs
_exptl_crystal_colour brown
_exptl_crystal_density_diffrn 1.333
_exptl_crystal_density_method 'not measured'
_exptl_crystal_description block
_exptl_crystal_F_000 1384
_exptl_crystal_size_max 0.20
_exptl_crystal_size_mid 0.15
_exptl_crystal_size_min 0.12
_refine_diff_density_max 0.316
_refine_diff_density_min -0.258
_refine_diff_density_rms 0.051
_refine_ls_abs_structure_details 'Flack H D (1983), Acta Cryst. A39, 876-881'
_refine_ls_abs_structure_Flack -0.006(18)
_refine_ls_extinction_method none
_refine_ls_goodness_of_fit_ref 1.005
_refine_ls_hydrogen_treatment constr
_refine_ls_matrix_type full
_refine_ls_number_parameters 360
_refine_ls_number_reflns 6903
_refine_ls_number_restraints 0
_refine_ls_restrained_S_all 1.005
_refine_ls_R_factor_all 0.0260
_refine_ls_R_factor_gt 0.0238
_refine_ls_shift/su_max 0.004
_refine_ls_shift/su_mean 0.000
_refine_ls_structure_factor_coef Fsqd
_refine_ls_weighting_details 'calc w=1/[\s^2^(Fo^2^)+(0.0301P)^2^+0.0000P] where P=(Fo^2^+2Fc^2^)/3'
_refine_ls_weighting_scheme calc
_refine_ls_wR_factor_gt 0.0525
_refine_ls_wR_factor_ref 0.0532
_reflns_number_gt 6559
_reflns_number_total 6903
_reflns_threshold_expression >2sigma(I)
_cod_data_source_file c3cc45823g.txt
_cod_data_source_block a11202b
_cod_original_sg_symbol_H-M P2(1)2(1)2(1)
_cod_database_code 7109855

loop_
_symmetry_equiv_pos_as_xyz
'x, y, z'
'-x+1/2, -y, z+1/2'
'-x, y+1/2, -z+1/2'
'x+1/2, -y+1/2, -z'

loop_
_atom_site_label
_atom_site_type_symbol
_atom_site_fract_x
_atom_site_fract_y
_atom_site_fract_z
_atom_site_U_iso_or_equiv
_atom_site_adp_type
_atom_site_occupancy
_atom_site_symmetry_multiplicity
_atom_site_calc_flag
_atom_site_refinement_flags
Ru1 Ru 0.303106(14) 0.852284(13) 0.849538(5) 0.03050(5) Uani 1 1 d .
Cl1 Cl 0.20348(6) 0.68654(4) 0.87889(2) 0.04582(13) Uani 1 1 d .
Cl2 Cl 0.48110(5) 0.96010(5) 0.83768(2) 0.04579(14) Uani 1 1 d .
O1 O 0.38557(14) 0.73542(12) 0.78512(5) 0.0395(3) Uani 1 1 d .
N1 N 0.12292(16) 0.99708(14) 0.90944(6) 0.0319(4) Uani 1 1 d .
C1 C 0.22102(19) 0.90245(18) 0.79277(7) 0.0359(5) Uani 1 1 d .
H1 H 0.1570 0.9551 0.7961 0.043 Uiso 1 1 calc R
C2 C 0.25532(19) 0.86049(19) 0.74254(7) 0.0347(4) Uani 1 1 d .
C3 C 0.2039(2) 0.9062(2) 0.69784(8) 0.0456(5) Uani 1 1 d .
H3 H 0.1455 0.9647 0.6999 0.055 Uiso 1 1 calc R
C4 C 0.2397(3) 0.8645(2) 0.65077(9) 0.0578(6) Uani 1 1 d .
H4 H 0.2069 0.8955 0.6209 0.069 Uiso 1 1 calc R
C5 C 0.3250(3) 0.7761(2) 0.64848(10) 0.0602(7) Uani 1 1 d .
H5 H 0.3483 0.7478 0.6166 0.072 Uiso 1 1 calc R
C6 C 0.3765(2) 0.7287(2) 0.69158(9) 0.0481(6) Uani 1 1 d .
H6 H 0.4330 0.6685 0.6891 0.058 Uiso 1 1 calc R
C7 C 0.34232(19) 0.77243(18) 0.73883(8) 0.0356(5) Uani 1 1 d .
C8 C 0.4715(2) 0.6371(2) 0.78820(9) 0.0446(5) Uani 1 1 d .
H8 H 0.5278 0.6398 0.7590 0.053 Uiso 1 1 calc R
C9 C 0.4015(3) 0.5250(2) 0.78717(11) 0.0592(7) Uani 1 1 d .
H9A H 0.3430 0.5242 0.8146 0.089 Uiso 1 1 calc R
H9B H 0.4573 0.4613 0.7911 0.089 Uiso 1 1 calc R
H9C H 0.3593 0.5179 0.7551 0.089 Uiso 1 1 calc R
C10 C 0.5428(3) 0.6530(3) 0.83689(12) 0.0774(9) Uani 1 1 d .
H10A H 0.5846 0.7263 0.8360 0.116 Uiso 1 1 calc R
H10B H 0.6016 0.5916 0.8402 0.116 Uiso 1 1 calc R
H10C H 0.4876 0.6514 0.8655 0.116 Uiso 1 1 calc R
C11 C 0.23049(18) 0.94380(17) 0.90372(7) 0.0295(4) Uani 1 1 d .
C12 C 0.2983(2) 0.95062(17) 0.95520(7) 0.0357(4) Uani 1 1 d .
C13 C 0.1929(2) 0.96885(19) 0.99264(7) 0.0431(5) Uani 1 1 d .
H13A H 0.2206 1.0097 1.0229 0.052 Uiso 1 1 calc R
H13B H 0.1577 0.8951 1.0029 0.052 Uiso 1 1 calc R
C14 C 0.0996(2) 1.04133(19) 0.96312(8) 0.0382(5) Uani 1 1 d .
H14 H 0.1246 1.1229 0.9648 0.046 Uiso 1 1 calc R
C15 C 0.3749(2) 0.8409(2) 0.96541(8) 0.0436(5) Uani 1 1 d .
H15A H 0.3201 0.7758 0.9709 0.052 Uiso 1 1 calc R
H15B H 0.4242 0.8240 0.9354 0.052 Uiso 1 1 calc R
C16 C 0.4593(3) 0.8536(3) 1.01192(9) 0.0564(6) Uani 1 1 d .
H16A H 0.4097 0.8623 1.0425 0.068 Uiso 1 1 calc R
H16B H 0.5078 0.7836 1.0157 0.068 Uiso 1 1 calc R
C17 C 0.5432(3) 0.9559(3) 1.00708(10) 0.0614(7) Uani 1 1 d .
H17A H 0.5968 0.9454 0.9778 0.074 Uiso 1 1 calc R
H17B H 0.5937 0.9621 1.0375 0.074 Uiso 1 1 calc R
C18 C 0.4691(2) 1.0657(2) 1.00042(9) 0.0512(6) Uani 1 1 d .
H18A H 0.5243 1.1309 0.9961 0.061 Uiso 1 1 calc R
H18B H 0.4208 1.0792 1.0310 0.061 Uiso 1 1 calc R
C19 C 0.3840(2) 1.05830(19) 0.95426(8) 0.0400(5) Uani 1 1 d .
H19A H 0.4331 1.0559 0.9234 0.048 Uiso 1 1 calc R
H19B H 0.3341 1.1279 0.9530 0.048 Uiso 1 1 calc R
C20 C -0.0332(2) 1.0318(2) 0.98225(8) 0.0461(6) Uani 1 1 d .
H20 H -0.0638 0.9541 0.9740 0.055 Uiso 1 1 calc R
C21 C -0.1196(2) 1.1205(2) 0.95900(11) 0.0594(7) Uani 1 1 d .
H21A H -0.0915 1.1972 0.9671 0.089 Uiso 1 1 calc R
H21B H -0.2004 1.1095 0.9727 0.089 Uiso 1 1 calc R
H21C H -0.1217 1.1107 0.9225 0.089 Uiso 1 1 calc R
C22 C -0.0347(3) 1.0463(4) 1.04061(10) 0.0873(11) Uani 1 1 d .
H22A H -0.0057 1.1224 1.0494 0.131 Uiso 1 1 calc R
H22B H 0.0175 0.9890 1.0559 0.131 Uiso 1 1 calc R
H22C H -0.1168 1.0366 1.0530 0.131 Uiso 1 1 calc R
C23 C 0.04536(18) 1.03107(18) 0.86673(7) 0.0333(4) Uani 1 1 d .
C24 C -0.04858(18) 0.95759(18) 0.84967(9) 0.0383(4) Uani 1 1 d .
C25 C -0.1139(2) 0.9917(2) 0.80640(9) 0.0491(6) Uani 1 1 d .
H25 H -0.1766 0.9444 0.7944 0.059 Uiso 1 1 calc R
C26 C -0.0883(2) 1.0934(2) 0.78099(9) 0.0530(6) Uani 1 1 d .
H26 H -0.1323 1.1134 0.7518 0.064 Uiso 1 1 calc R
C27 C 0.0030(2) 1.1656(2) 0.79903(8) 0.0465(6) Uani 1 1 d .
H27 H 0.0191 1.2348 0.7820 0.056 Uiso 1 1 calc R
C28 C 0.07194(18) 1.13692(18) 0.84245(7) 0.0374(4) Uani 1 1 d .
C29 C -0.0832(2) 0.8427(2) 0.87467(8) 0.0416(5) Uani 1 1 d .
H29 H -0.0238 0.8262 0.9018 0.050 Uiso 1 1 calc R
C30 C -0.0806(3) 0.7428(2) 0.83646(10) 0.0569(7) Uani 1 1 d .
H30A H -0.1498 0.7487 0.8139 0.085 Uiso 1 1 calc R
H30B H -0.0840 0.6704 0.8546 0.085 Uiso 1 1 calc R
H30C H -0.0063 0.7464 0.8168 0.085 Uiso 1 1 calc R
C31 C -0.2114(2) 0.8502(2) 0.89879(10) 0.0594(6) Uani 1 1 d .
H31A H -0.2110 0.9070 0.9256 0.089 Uiso 1 1 calc R
H31B H -0.2334 0.7759 0.9127 0.089 Uiso 1 1 calc R
H31C H -0.2698 0.8722 0.8731 0.089 Uiso 1 1 calc R
C32 C 0.1730(2) 1.21712(19) 0.85901(9) 0.0474(6) Uani 1 1 d .
H32 H 0.2110 1.1839 0.8897 0.057 Uiso 1 1 calc R
C33 C 0.2722(3) 1.2275(3) 0.81773(13) 0.0743(9) Uani 1 1 d .
H33A H 0.3043 1.1519 0.8101 0.111 Uiso 1 1 calc R
H33B H 0.3370 1.2765 0.8299 0.111 Uiso 1 1 calc R
H33C H 0.2373 1.2605 0.7873 0.111 Uiso 1 1 calc R
C34 C 0.1260(3) 1.3374(3) 0.87269(12) 0.0753(9) Uani 1 1 d .
H34A H 0.0910 1.3731 0.8429 0.113 Uiso 1 1 calc R
H34B H 0.1927 1.3840 0.8850 0.113 Uiso 1 1 calc R
H34C H 0.0647 1.3311 0.8989 0.113 Uiso 1 1 calc R

loop_
_atom_site_aniso_label
_atom_site_aniso_U_11
_atom_site_aniso_U_22
_atom_site_aniso_U_33
_atom_site_aniso_U_23
_atom_site_aniso_U_13
_atom_site_aniso_U_12
Ru1 0.03206(8) 0.02799(7) 0.03144(7) 0.00124(6) 0.00110(7) 0.00158(7)
Cl1 0.0481(3) 0.0366(2) 0.0527(3) 0.0036(2) 0.0085(3) -0.0055(2)
Cl2 0.0436(3) 0.0407(3) 0.0531(3) 0.0017(2) 0.0087(2) -0.0083(2)
O1 0.0425(9) 0.0353(8) 0.0409(8) -0.0007(6) 0.0029(7) 0.0083(6)
N1 0.0341(10) 0.0338(9) 0.0278(8) -0.0009(7) 0.0006(7) -0.0003(7)
C1 0.0371(13) 0.0349(10) 0.0358(10) -0.0004(8) 0.0028(9) 0.0045(9)
C2 0.0370(10) 0.0335(10) 0.0337(9) -0.0019(9) 0.0025(8) -0.0035(9)
C3 0.0520(14) 0.0455(12) 0.0392(11) 0.0034(9) -0.0021(11) 0.0011(12)
C4 0.0731(17) 0.0662(16) 0.0340(11) 0.0044(13) -0.0026(11) -0.0032(13)
C5 0.0772(19) 0.0662(16) 0.0372(12) -0.0110(12) 0.0118(14) -0.0081(13)
C6 0.0530(15) 0.0436(13) 0.0477(13) -0.0089(10) 0.0128(11) 0.0010(11)
C7 0.0373(12) 0.0321(10) 0.0373(10) -0.0013(8) 0.0035(8) -0.0048(8)
C8 0.0388(12) 0.0373(12) 0.0577(13) 0.0007(11) 0.0087(10) 0.0106(10)
C9 0.0689(18) 0.0350(12) 0.0737(17) -0.0032(12) 0.0143(14) 0.0012(12)
C10 0.0687(18) 0.0640(17) 0.099(2) -0.0104(17) -0.0304(16) 0.0280(15)
C11 0.0337(11) 0.0258(9) 0.0289(9) 0.0024(7) -0.0004(7) -0.0040(7)
C12 0.0417(11) 0.0362(10) 0.0292(9) 0.0012(8) -0.0042(9) -0.0006(10)
C13 0.0492(13) 0.0499(12) 0.0302(9) -0.0012(9) -0.0014(10) -0.0043(12)
C14 0.0418(12) 0.0405(11) 0.0323(10) -0.0058(9) 0.0063(9) -0.0019(10)
C15 0.0501(14) 0.0389(12) 0.0417(11) 0.0057(10) -0.0063(10) 0.0031(11)
C16 0.0641(16) 0.0580(15) 0.0471(13) 0.0076(13) -0.0160(11) 0.0099(15)
C17 0.0569(17) 0.0716(19) 0.0556(15) -0.0009(14) -0.0201(12) 0.0047(14)
C18 0.0487(14) 0.0599(16) 0.0452(13) -0.0096(11) -0.0117(11) -0.0041(12)
C19 0.0408(13) 0.0406(11) 0.0385(11) -0.0040(9) -0.0083(9) -0.0001(10)
C20 0.0457(14) 0.0526(15) 0.0402(12) -0.0076(10) 0.0106(10) -0.0038(11)
C21 0.0472(15) 0.0618(17) 0.0691(17) -0.0159(13) 0.0091(12) 0.0076(12)
C22 0.070(2) 0.146(3) 0.0457(15) -0.0071(18) 0.0206(14) 0.012(2)
C23 0.0299(11) 0.0384(11) 0.0316(9) -0.0024(8) 0.0034(7) 0.0073(9)
C24 0.0345(11) 0.0417(11) 0.0386(10) -0.0032(10) -0.0005(10) 0.0056(9)
C25 0.0417(14) 0.0563(14) 0.0495(13) -0.0038(11) -0.0112(11) 0.0031(11)
C26 0.0540(16) 0.0578(15) 0.0473(13) 0.0054(11) -0.0142(12) 0.0129(13)
C27 0.0497(14) 0.0451(14) 0.0448(11) 0.0090(10) 0.0012(10) 0.0130(11)
C28 0.0356(10) 0.0395(11) 0.0372(10) -0.0005(9) 0.0051(8) 0.0086(9)
C29 0.0399(12) 0.0414(12) 0.0435(11) -0.0032(10) -0.0042(9) -0.0023(10)
C30 0.0609(16) 0.0502(14) 0.0595(16) -0.0101(12) -0.0097(13) -0.0018(12)
C31 0.0428(14) 0.0670(16) 0.0683(15) -0.0074(14) 0.0045(12) -0.0112(15)
C32 0.0466(14) 0.0415(12) 0.0543(14) 0.0109(10) -0.0015(11) -0.0023(10)
C33 0.0565(19) 0.0555(17) 0.111(2) 0.0051(16) 0.0296(17) -0.0037(13)
C34 0.070(2) 0.0639(19) 0.092(2) -0.0275(16) 0.0154(16) -0.0093(16)

loop_
_atom_type_symbol
_atom_type_description
_atom_type_scat_dispersion_real
_atom_type_scat_dispersion_imag
_atom_type_scat_source
C C 0.0033 0.0016 'International Tables Vol C Tables 4.2.6.8 and 6.1.1.4'
H H 0.0000 0.0000 'International Tables Vol C Tables 4.2.6.8 and 6.1.1.4'
O O 0.0106 0.0060 'International Tables Vol C Tables 4.2.6.8 and 6.1.1.4'
Ru Ru -1.2594 0.8363 'International Tables Vol C Tables 4.2.6.8 and 6.1.1.4'
Cl Cl 0.1484 0.1585 'International Tables Vol C Tables 4.2.6.8 and 6.1.1.4'
N N 0.0061 0.0033 'International Tables Vol C Tables 4.2.6.8 and 6.1.1.4'

loop_
_geom_angle_atom_site_label_1
_geom_angle_atom_site_label_2
_geom_angle_atom_site_label_3
_geom_angle
C1 Ru1 C11 102.77(9)
C1 Ru1 Cl2 97.60(7)
C11 Ru1 Cl2 98.52(6)
C1 Ru1 Cl1 107.35(7)
C11 Ru1 Cl1 90.85(6)
Cl2 Ru1 Cl1 150.69(2)
C1 Ru1 O1 77.65(8)
C11 Ru1 O1 177.64(7)
Cl2 Ru1 O1 83.70(5)
Cl1 Ru1 O1 86.81(5)
C7 O1 C8 120.55(16)
C7 O1 Ru1 108.96(12)
C8 O1 Ru1 130.48(13)
C11 N1 C23 123.39(15)
C11 N1 C14 114.01(16)
C23 N1 C14 121.50(16)
C2 C1 Ru1 120.25(16)
C7 C2 C3 119.31(18)
C7 C2 C1 118.85(18)
C3 C2 C1 121.8(2)
C4 C3 C2 120.0(2)
C3 C4 C5 119.2(2)
C6 C5 C4 122.3(2)
C5 C6 C7 118.4(2)
O1 C7 C6 125.6(2)
O1 C7 C2 113.64(17)
C6 C7 C2 120.7(2)
O1 C8 C9 109.67(19)
O1 C8 C10 106.39(19)
C9 C8 C10 112.5(2)
N1 C11 C12 107.58(16)
N1 C11 Ru1 133.91(14)
C12 C11 Ru1 118.11(14)
C13 C12 C11 101.87(17)
C13 C12 C15 114.31(17)
C11 C12 C15 111.79(16)
C13 C12 C19 110.73(17)
C11 C12 C19 108.46(15)
C15 C12 C19 109.39(19)
C12 C13 C14 104.71(16)
N1 C14 C13 99.91(16)
N1 C14 C20 115.84(18)
C13 C14 C20 115.18(19)
C16 C15 C12 112.69(19)
C17 C16 C15 112.0(2)
C16 C17 C18 110.0(2)
C17 C18 C19 111.7(2)
C18 C19 C12 113.50(18)
C21 C20 C22 108.6(2)
C21 C20 C14 114.1(2)
C22 C20 C14 109.0(2)
C24 C23 C28 122.10(19)
C24 C23 N1 120.45(19)
C28 C23 N1 117.40(18)
C25 C24 C23 117.5(2)
C25 C24 C29 117.8(2)
C23 C24 C29 124.69(19)
C26 C25 C24 121.9(2)
C25 C26 C27 119.7(2)
C26 C27 C28 121.4(2)
C27 C28 C23 117.4(2)
C27 C28 C32 118.8(2)
C23 C28 C32 123.74(18)
C24 C29 C30 111.76(18)
C24 C29 C31 110.7(2)
C30 C29 C31 109.1(2)
C28 C32 C34 112.4(2)
C28 C32 C33 111.3(2)
C34 C32 C33 109.4(2)

loop_
_geom_bond_atom_site_label_1
_geom_bond_atom_site_label_2
_geom_bond_distance
Ru1 C1 1.827(2)
Ru1 C11 1.936(2)
Ru1 Cl2 2.3268(8)
Ru1 Cl1 2.3281(8)
Ru1 O1 2.3366(15)
O1 C7 1.367(2)
O1 C8 1.473(3)
N1 C11 1.333(3)
N1 C23 1.455(2)
N1 C14 1.514(2)
C1 C2 1.448(3)
C2 C7 1.393(3)
C2 C3 1.399(3)
C3 C4 1.377(3)
C4 C5 1.381(4)
C5 C6 1.373(3)
C6 C7 1.385(3)
C8 C9 1.502(3)
C8 C10 1.502(4)
C11 C12 1.537(3)
C12 C13 1.525(3)
C12 C15 1.539(3)
C12 C19 1.554(3)
C13 C14 1.526(3)
C14 C20 1.537(3)
C15 C16 1.532(3)
C16 C17 1.498(4)
C17 C18 1.512(4)
C18 C19 1.525(3)
C20 C21 1.517(3)
C20 C22 1.535(3)
C23 C24 1.403(3)
C23 C28 1.405(3)
C24 C25 1.393(3)
C24 C29 1.524(3)
C25 C26 1.375(4)
C26 C27 1.382(4)
C27 C28 1.401(3)
C28 C32 1.503(3)
C29 C30 1.525(3)
C29 C31 1.537(3)
C32 C34 1.521(4)
C32 C33 1.533(3)
